data_2300391
loop_
_publ_author_name
'Herreros-Cedr\'es, Javier'
'Hern\'andez-Rodriguez, Cecilio'
'Kaminsky, Werner'

_publ_section_title
;
 Absolute optical rotation of CsLiB6O10
;
_journal_issue 3
_journal_name_full 'Journal of Applied Crystallography'
_journal_page_first 544
_journal_paper_doi 10.1107/S0021889805009908
_journal_volume 38
_journal_year 2005
_chemical_formula_moiety 'B12 O20, 2(Cs), 2(Li)'
_chemical_formula_sum 'B12 Cs2 Li2 O20'
_chemical_formula_weight 729.42
_chemical_name_common CLBO
_chemical_name_systematic CLBO
_space_group_IT_number 122
_symmetry_cell_setting tetragonal
_symmetry_space_group_name_Hall 'I -4 2bw'
_symmetry_space_group_name_H-M 'I -4 2 d'
_atom_sites_solution_hydrogens geom
_atom_sites_solution_primary direct
_atom_sites_solution_secondary difmap
_audit_creation_method SHELXL-97
_cell_angle_alpha 90.00
_cell_angle_beta 90.00
_cell_angle_gamma 90.00
_cell_formula_units_Z 2
_cell_length_a 10.4670(9)
_cell_length_b 10.4670(9)
_cell_length_c 8.9220(6)
_cell_measurement_reflns_used 135
_cell_measurement_temperature 295(2)
_cell_volume 977.48(14)
_computing_cell_refinement 'HKL Scalepack (Otwinowski & Minor 1997)'
_computing_data_collection KappaCCD
_computing_data_reduction 'HKL Scalepack (Otwinowski & Minor 1997)'
_computing_molecular_graphics 'maXus, Zortep'
_computing_publication_material 'SHELXL-97 (Sheldrick, 1997)'
_computing_structure_refinement 'SHELXL-97 (Sheldrick, 1997)'
_computing_structure_solution SIR97
_diffrn_ambient_temperature 295(2)
_diffrn_measured_fraction_theta_full 0.514
_diffrn_measured_fraction_theta_max 0.516
_diffrn_measurement_device_type 'Nonius KappaCCD'
_diffrn_measurement_method '\f and \w scans'
_diffrn_radiation_monochromator graphite
_diffrn_radiation_source 'fine-focus sealed tube'
_diffrn_radiation_type MoK\a
_diffrn_radiation_wavelength 0.71070
_diffrn_reflns_av_R_equivalents 0.0306
_diffrn_reflns_av_sigmaI/netI 0.0274
_diffrn_reflns_limit_h_max 13
_diffrn_reflns_limit_h_min -13
_diffrn_reflns_limit_k_max 13
_diffrn_reflns_limit_k_min -13
_diffrn_reflns_limit_l_max 11
_diffrn_reflns_limit_l_min -11
_diffrn_reflns_number 477
_diffrn_reflns_theta_full 25.0
_diffrn_reflns_theta_max 26.3
_diffrn_reflns_theta_min 3.00
_exptl_absorpt_coefficient_mu 3.825
_exptl_absorpt_correction_T_max 0.132
_exptl_absorpt_correction_T_min 0.130
_exptl_absorpt_correction_type multi-scan
_exptl_absorpt_process_details HKL2000
_exptl_crystal_colour colorless
_exptl_crystal_density_diffrn 2.478
_exptl_crystal_density_method 'not measured'
_exptl_crystal_description 'cut block'
_exptl_crystal_F_000 672
_exptl_crystal_size_max 0.58
_exptl_crystal_size_mid 0.55
_exptl_crystal_size_min 0.54
_refine_diff_density_max 0.696
_refine_diff_density_min -1.518
_refine_ls_abs_structure_details 'Flack (1983), 172 Friedel pairs'
_refine_ls_abs_structure_Flack 0.3(2)
_refine_ls_extinction_method none
_refine_ls_goodness_of_fit_ref 1.242
_refine_ls_hydrogen_treatment constr
_refine_ls_matrix_type full
_refine_ls_number_parameters 43
_refine_ls_number_reflns 477
_refine_ls_number_restraints 0
_refine_ls_restrained_S_all 1.242
_refine_ls_R_factor_all 0.0563
_refine_ls_R_factor_gt 0.0546
_refine_ls_shift/su_max 0.000
_refine_ls_shift/su_mean 0.000
_refine_ls_structure_factor_coef Fsqd
_refine_ls_weighting_details 'calc w=1/[\s^2^(Fo^2^)+(0.0963P)^2^+6.8411P] where P=(Fo^2^+2Fc^2^)/3'
_refine_ls_weighting_scheme calc
_refine_ls_wR_factor_gt 0.1427
_refine_ls_wR_factor_ref 0.1437
_reflns_number_gt 466
_reflns_number_total 477
_reflns_threshold_expression >2sigma(I)
_cod_data_source_file aj5030sup1.cif
_cod_data_source_block shelxl
_cod_depositor_comments
;
The following automatic conversions were performed:

'_symmetry_cell_setting' value 'Tetragonal' changed to 'tetragonal'
according to /home/saulius/struct/CIF-dictionaries/cif_core.dic
dictionary named 'cif_core.dic' version 2.4.2 from 2011-04-26.

Automatic conversion script
Id: cif_fix_values 1891 2012-01-12 08:04:46Z andrius 
;
_cod_database_code 2300391

loop_
_symmetry_equiv_pos_as_xyz
'x, y, z'
'-x, -y, z'
'x, -y+1/2, -z+1/4'
'-x, y+1/2, -z+1/4'
'y, x+1/2, z+1/4'
'-y, -x+1/2, z+1/4'
'-y, x, -z'
'y, -x, -z'
'x+1/2, y+1/2, z+1/2'
'-x+1/2, -y+1/2, z+1/2'
'x+1/2, -y+1, -z+3/4'
'-x+1/2, y+1, -z+3/4'
'y+1/2, x+1, z+3/4'
'-y+1/2, -x+1, z+3/4'
'-y+1/2, x+1/2, -z+1/2'
'y+1/2, -x+1/2, -z+1/2'

loop_
_atom_site_label
_atom_site_fract_x
_atom_site_fract_y
_atom_site_fract_z
_atom_site_U_iso_or_equiv
_atom_site_adp_type
_atom_site_calc_flag
_atom_site_refinement_flags
_atom_site_occupancy
_atom_site_type_symbol
Li1 0.0000 0.0000 0.5000 0.010(4) Uani d S 1 Li
B1 0.2326(7) 0.1484(7) 0.5601(9) 0.0095(15) Uani d . 1 B
B2 0.2500 -0.0244(8) 0.3750 0.005(2) Uani d S 1 B
O1 0.1022(5) 0.1444(5) 0.5703(7) 0.0127(11) Uani d . 1 O
O2 0.2994(7) 0.2500 0.6250 0.026(2) Uani d S 1 O
O3 0.3020(5) 0.0575(5) 0.4948(7) 0.0125(10) Uani d . 1 O
Cs1 0.0000 0.0000 0.0000 0.0277(5) Uani d S 1 Cs

loop_
_atom_site_aniso_label
_atom_site_aniso_U_11
_atom_site_aniso_U_22
_atom_site_aniso_U_33
_atom_site_aniso_U_12
_atom_site_aniso_U_13
_atom_site_aniso_U_23
Li1 0.006(6) 0.006(6) 0.019(12) 0.000 0.000 0.000
B1 0.010(4) 0.009(3) 0.010(4) 0.001(3) -0.004(3) -0.002(3)
B2 0.009(4) 0.006(5) 0.002(5) 0.000 0.000(3) 0.000
O1 0.008(2) 0.012(3) 0.018(3) 0.0016(18) 0.002(2) -0.009(2)
O2 0.012(3) 0.023(3) 0.029(4) 0.000 0.000 -0.016(3)
O3 0.013(2) 0.011(2) 0.013(2) 0.0023(17) -0.001(2) -0.006(2)
Cs1 0.0291(5) 0.0291(5) 0.0250(7) 0.000 0.000 0.000

loop_
_atom_type_symbol
_atom_type_description
_atom_type_scat_dispersion_real
_atom_type_scat_dispersion_imag
_atom_type_scat_source
Li Li -0.0003 0.0001 'International Tables Vol C Tables 4.2.6.8 and 6.1.1.4'
B B 0.0013 0.0007 'International Tables Vol C Tables 4.2.6.8 and 6.1.1.4'
O O 0.0106 0.0060 'International Tables Vol C Tables 4.2.6.8 and 6.1.1.4'
Cs Cs -0.3680 2.1192 'International Tables Vol C Tables 4.2.6.8 and 6.1.1.4'

loop_
_geom_angle_atom_site_label_1
_geom_angle_atom_site_label_2
_geom_angle_atom_site_label_3
_geom_angle_site_symmetry_1
_geom_angle_site_symmetry_3
_geom_angle
O1 Li1 O1 7_556 8_556 142.6(4)
O1 Li1 O1 7_556 . 95.91(12)
O1 Li1 O1 8_556 . 95.90(12)
O1 Li1 O1 7_556 2 95.90(12)
O1 Li1 O1 8_556 2 95.90(12)
O1 Li1 O1 . 2 142.6(4)
O1 Li1 Cs1 7_556 1_556 108.71(19)
O1 Li1 Cs1 8_556 1_556 108.71(19)
O1 Li1 Cs1 . 1_556 71.29(19)
O1 Li1 Cs1 2 1_556 71.29(19)
O1 Li1 Cs1 7_556 . 71.29(19)
O1 Li1 Cs1 8_556 . 71.29(19)
O1 Li1 Cs1 . . 108.71(19)
O1 Li1 Cs1 2 . 108.71(19)
Cs1 Li1 Cs1 1_556 . 180.0
O3 B1 O1 . . 123.4(6)
O3 B1 O2 . . 116.9(6)
O1 B1 O2 . . 119.6(7)
O3 B1 Cs1 . 11_545 58.5(4)
O1 B1 Cs1 . 11_545 136.6(5)
O2 B1 Cs1 . 11_545 75.3(3)
O1 B2 O1 8_556 14_544 112.1(7)
O1 B2 O3 8_556 12_545 106.7(3)
O1 B2 O3 14_544 12_545 111.2(4)
O1 B2 O3 8_556 . 111.2(4)
O1 B2 O3 14_544 . 106.7(3)
O3 B2 O3 12_545 . 108.9(7)
B1 O1 B2 . 6 123.8(6)
B1 O1 Li1 . . 123.3(4)
B2 O1 Li1 6 . 112.9(4)
B1 O2 B1 3_556 . 120.0(8)
B1 O2 Cs1 3_556 9 82.2(3)
B1 O2 Cs1 . 9 136.8(3)
B1 O2 Cs1 3_556 11_545 136.8(3)
B1 O2 Cs1 . 11_545 82.2(3)
Cs1 O2 Cs1 9 11_545 107.1(2)
B1 O3 B2 . . 122.1(5)
B1 O3 Cs1 . 11_545 100.3(4)
B2 O3 Cs1 . 11_545 131.2(4)
O3 Cs1 O3 6_554 12_545 121.79(13)
O3 Cs1 O3 6_554 11_445 121.79(13)
O3 Cs1 O3 12_545 11_445 86.9(2)
O3 Cs1 O3 6_554 5_544 86.9(2)
O3 Cs1 O3 12_545 5_544 121.79(13)
O3 Cs1 O3 11_445 5_544 121.79(13)
O3 Cs1 O2 6_554 10_554 81.60(11)
O3 Cs1 O2 12_545 10_554 40.25(10)
O3 Cs1 O2 11_445 10_554 107.78(12)
O3 Cs1 O2 5_544 10_554 127.16(13)
O3 Cs1 O2 6_554 6_554 40.25(10)
O3 Cs1 O2 12_545 6_554 127.16(13)
O3 Cs1 O2 11_445 6_554 81.60(11)
O3 Cs1 O2 5_544 6_554 107.78(12)
O2 Cs1 O2 10_554 6_554 95.711(15)
O3 Cs1 O2 6_554 5_544 107.78(12)
O3 Cs1 O2 12_545 5_544 81.60(11)
O3 Cs1 O2 11_445 5_544 127.16(13)
O3 Cs1 O2 5_544 5_544 40.25(10)
O2 Cs1 O2 10_554 5_544 95.710(15)
O2 Cs1 O2 6_554 5_544 143.23(5)
O3 Cs1 O2 6_554 9_444 127.16(13)
O3 Cs1 O2 12_545 9_444 107.78(12)
O3 Cs1 O2 11_445 9_444 40.25(10)
O3 Cs1 O2 5_544 9_444 81.60(11)
O2 Cs1 O2 10_554 9_444 143.23(5)
O2 Cs1 O2 6_554 9_444 95.710(15)
O2 Cs1 O2 5_544 9_444 95.709(15)
O3 Cs1 B1 6_554 6_554 21.20(15)
O3 Cs1 B1 12_545 6_554 118.35(15)
O3 Cs1 B1 11_445 6_554 101.79(16)
O3 Cs1 B1 5_544 6_554 104.66(17)
O2 Cs1 B1 10_554 6_554 80.24(13)
O2 Cs1 B1 6_554 6_554 22.49(12)
O2 Cs1 B1 5_544 6_554 128.96(13)
O2 Cs1 B1 9_444 6_554 117.69(14)
O3 Cs1 B1 6_554 12_545 101.79(16)
O3 Cs1 B1 12_545 12_545 21.20(15)
O3 Cs1 B1 11_445 12_545 104.66(17)
O3 Cs1 B1 5_544 12_545 118.35(15)
O2 Cs1 B1 10_554 12_545 22.49(12)
O2 Cs1 B1 6_554 12_545 117.69(14)
O2 Cs1 B1 5_544 12_545 80.24(13)
O2 Cs1 B1 9_444 12_545 128.96(13)
B1 Cs1 B1 6_554 12_545 102.65(10)
O3 Cs1 B1 6_554 11_445 118.35(15)
O3 Cs1 B1 12_545 11_445 104.66(17)
O3 Cs1 B1 11_445 11_445 21.20(15)
O3 Cs1 B1 5_544 11_445 101.79(16)
O2 Cs1 B1 10_554 11_445 128.96(13)
O2 Cs1 B1 6_554 11_445 80.24(13)
O2 Cs1 B1 5_544 11_445 117.69(14)
O2 Cs1 B1 9_444 11_445 22.49(12)
B1 Cs1 B1 6_554 11_445 102.65(10)
B1 Cs1 B1 12_545 11_445 124.2(2)
O3 Cs1 B1 6_554 5_544 104.66(17)
O3 Cs1 B1 12_545 5_544 101.79(16)
O3 Cs1 B1 11_445 5_544 118.35(15)
O3 Cs1 B1 5_544 5_544 21.20(15)
O2 Cs1 B1 10_554 5_544 117.69(14)
O2 Cs1 B1 6_554 5_544 128.96(13)
O2 Cs1 B1 5_544 5_544 22.49(12)
O2 Cs1 B1 9_444 5_544 80.24(13)
B1 Cs1 B1 6_554 5_544 124.2(2)
B1 Cs1 B1 12_545 5_544 102.65(10)
B1 Cs1 B1 11_445 5_544 102.65(11)

loop_
_geom_bond_atom_site_label_1
_geom_bond_atom_site_label_2
_geom_bond_site_symmetry_2
_geom_bond_distance
Li1 O1 7_556 1.954(5)
Li1 O1 8_556 1.954(5)
Li1 O1 . 1.954(5)
Li1 O1 2 1.954(5)
Li1 Cs1 1_556 4.4610(3)
Li1 Cs1 . 4.4610(3)
B1 O3 . 1.331(9)
B1 O1 . 1.369(9)
B1 O2 . 1.398(8)
B1 Cs1 11_545 3.622(7)
B2 O1 8_556 1.457(7)
B2 O1 14_544 1.457(7)
B2 O3 12_545 1.474(7)
B2 O3 . 1.474(7)
O1 B2 6 1.457(6)
O2 B1 3_556 1.398(8)
O2 Cs1 9 3.536(5)
O2 Cs1 11_545 3.536(5)
O3 Cs1 11_545 3.137(5)
Cs1 O3 6_554 3.137(5)
Cs1 O3 12_545 3.137(5)
Cs1 O3 11_445 3.137(5)
Cs1 O3 5_544 3.137(5)
Cs1 O2 10_554 3.536(5)
Cs1 O2 6_554 3.536(5)
Cs1 O2 5_544 3.536(5)
Cs1 O2 9_444 3.536(5)
Cs1 B1 6_554 3.622(7)
Cs1 B1 12_545 3.622(7)
Cs1 B1 11_445 3.622(7)
Cs1 B1 5_544 3.622(7)
